data_9005374
loop_
_publ_author_name
'Armbruster, T.'
'Birrer, J.'
'Libowitzky, E.'
'Beran, A.'

_publ_section_title
;
 Crystal chemistry of Ti-bearing andradites
 Note: sample NAMIB
;
_journal_name_full 'European Journal of Mineralogy'
_journal_page_first 907
_journal_page_last 921
_journal_volume 10
_journal_year 1998
_chemical_compound_source 'Okahandja, Namibia'
_chemical_formula_sum 'Al1.698 Ca1.588 Fe1.001 Mg0.006 Mn0.691 O12 Si3 Ti0.015'
_chemical_name_mineral Andradite
_space_group_IT_number 230
_symmetry_space_group_name_Hall '-I 4bd 2c 3'
_symmetry_space_group_name_H-M 'I a -3 d'
_cell_angle_alpha 90
_cell_angle_beta 90
_cell_angle_gamma 90
_cell_length_a 11.764
_cell_length_b 11.764
_cell_length_c 11.764
_cell_formula_units_Z 8
_cell_volume 1628.040
_database_code_amcsd 0006759
_exptl_crystal_density_diffrn 3.920
_cod_original_formula_sum 'Ca1.588 Fe1.001 Mn.691 Mg.006 Al1.698 Ti.015 Si3 O12'
_cod_database_code 9005374

loop_
_space_group_symop_operation_xyz
x,y,z
1/2+x,1/2+y,1/2+z
z,1/2-x,1/2+y
1/2+z,-x,+y
-y,1/2+z,1/2-x
1/2-y,+z,-x
x,1/2-y,1/2+z
1/2+x,-y,+z
-z,1/2+x,1/2-y
1/2-z,+x,-y
y,1/2-z,1/2+x
1/2+y,-z,+x
-x,1/2+y,1/2-z
1/2-x,+y,-z
3/4+x,1/4-z,3/4-y
1/4+x,3/4-z,1/4-y
3/4-z,1/4+y,3/4+x
1/4-z,3/4+y,1/4+x
3/4+y,1/4-x,3/4-z
1/4+y,3/4-x,1/4-z
3/4-x,1/4+z,3/4+y
1/4-x,3/4+z,1/4+y
3/4+z,1/4-y,3/4-x
1/4+z,3/4-y,1/4-x
3/4-y,1/4+x,3/4+z
1/4-y,3/4+x,1/4+z
1/4+x,1/4+z,1/4+y
3/4+x,3/4+z,3/4+y
1/4-z,1/4-y,1/4-x
3/4-z,3/4-y,3/4-x
1/4+y,1/4+x,1/4+z
3/4+y,3/4+x,3/4+z
1/4-x,1/4-z,1/4-y
3/4-x,3/4-z,3/4-y
1/4+z,1/4+y,1/4+x
3/4+z,3/4+y,3/4+x
1/4-y,1/4-x,1/4-z
3/4-y,3/4-x,3/4-z
1/2+z,x,1/2-y
+z,1/2+x,-y
1/2-y,-z,1/2+x
-y,1/2-z,+x
1/2+x,y,1/2-z
+x,1/2+y,-z
1/2-z,-x,1/2+y
-z,1/2-x,+y
1/2+y,z,1/2-x
+y,1/2+z,-x
1/2-x,-y,1/2+z
-x,1/2-y,+z
1/2-z,1/2+x,y
-z,+x,1/2+y
1/2+y,1/2-z,-x
+y,-z,1/2-x
1/2-x,1/2+y,z
-x,+y,1/2+z
1/2+z,1/2-x,-y
+z,-x,1/2-y
1/2-y,1/2+z,x
-y,+z,1/2+x
1/2+x,1/2-y,-z
+x,-y,1/2-z
3/4-x,3/4+z,1/4-y
1/4-x,1/4+z,3/4-y
3/4+z,3/4-y,1/4+x
1/4+z,1/4-y,3/4+x
3/4-y,3/4+x,1/4-z
1/4-y,1/4+x,3/4-z
3/4+x,3/4-z,1/4+y
1/4+x,1/4-z,3/4+y
3/4-z,3/4+y,1/4-x
1/4-z,1/4+y,3/4-x
3/4+y,3/4-x,1/4+z
1/4+y,1/4-x,3/4+z
1/4-x,3/4-z,3/4+y
3/4-x,1/4-z,1/4+y
1/4+z,3/4+y,3/4-x
3/4+z,1/4+y,1/4-x
1/4-y,3/4-x,3/4+z
3/4-y,1/4-x,1/4+z
1/4+x,3/4+z,3/4-y
3/4+x,1/4+z,1/4-y
1/4-z,3/4-y,3/4+x
3/4-z,1/4-y,1/4+x
1/4+y,3/4+x,3/4-z
3/4+y,1/4+x,1/4-z
-z,-x,-y
1/2-z,1/2-x,1/2-y
y,z,x
1/2+y,1/2+z,1/2+x
-x,-y,-z
1/2-x,1/2-y,1/2-z
z,x,y
1/2+z,1/2+x,1/2+y
-y,-z,-x
1/2-y,1/2-z,1/2-x

loop_
_atom_site_aniso_label
_atom_site_aniso_U_11
_atom_site_aniso_U_22
_atom_site_aniso_U_33
_atom_site_aniso_U_12
_atom_site_aniso_U_13
_atom_site_aniso_U_23
CaX 0.00960 0.00960 0.00480 0.00190 0.00000 0.00000
FeX 0.00960 0.00960 0.00480 0.00190 0.00000 0.00000
MnX 0.00960 0.00960 0.00480 0.00190 0.00000 0.00000
NaX 0.00960 0.00960 0.00480 0.00190 0.00000 0.00000
MgX 0.00960 0.00960 0.00480 0.00190 0.00000 0.00000
AlY 0.00510 0.00510 0.00510 0.00170 0.00170 0.00170
TiY 0.00510 0.00510 0.00510 0.00170 0.00170 0.00170
FeY 0.00510 0.00510 0.00510 0.00170 0.00170 0.00170
SiZ 0.00630 0.00440 0.00440 0.00000 0.00000 0.00000
O 0.01060 0.00780 0.00640 0.00150 -0.00060 0.00050

loop_
_atom_site_label
_atom_site_fract_x
_atom_site_fract_y
_atom_site_fract_z
_atom_site_occupancy
_atom_site_U_iso_or_equiv
CaX 0.00000 0.25000 0.12500 0.52940 0.00796
FeX 0.00000 0.25000 0.12500 0.23800 0.00796
MnX 0.00000 0.25000 0.12500 0.23030 0.00796
NaX 0.00000 0.25000 0.12500 0.00030 0.00796
MgX 0.00000 0.25000 0.12500 0.00200 0.00796
AlY 0.00000 0.00000 0.00000 0.84890 0.00510
TiY 0.00000 0.00000 0.00000 0.00750 0.00510
FeY 0.00000 0.00000 0.00000 0.14360 0.00510
SiZ 0.37500 0.00000 0.25000 1.00000 0.00500
O 0.03693 0.04666 0.65247 1.00000 0.00830

loop_
_cod_related_entry_id
_cod_related_entry_database
_cod_related_entry_code
1 AMCSD 0006759
